data_4339782
loop_
_publ_author_name
'Dey, Subrata K.'
'Abedin, Tareque S. M.'
'Dawe, Louise N.'
'Tandon, Santokh S.'
'Collins, Julie L.'
'Thompson, Laurence K.'
'Postnikov, Andrei V.'
'Alam, Mohammad S.'
'M\"uller, Paul'

_publ_section_title
;
 Supramolecular self-assembled polynuclear complexes from tritopic,
 tetratopic, and pentatopic ligands: structural, magnetic and surface
 studies.
;
_journal_issue 19
_journal_name_full 'Inorganic chemistry'
_journal_page_first 7767
_journal_page_last 7781
_journal_paper_doi 10.1021/ic070336a
_journal_volume 46
_journal_year 2007
_chemical_formula_sum 'C17 H22.6 Cl2 Cu2 N8 O15.8'
_chemical_formula_weight 789.81
_chemical_name_systematic
; 
 ? 
;
_space_group_IT_number 4
_symmetry_cell_setting monoclinic
_symmetry_space_group_name_Hall 'P 2yb'
_symmetry_space_group_name_H-M 'P 1 21 1'
_atom_sites_solution_hydrogens geom
_atom_sites_solution_primary direct
_atom_sites_solution_secondary difmap
_audit_creation_method SHELXL-97
_cell_angle_alpha 90.00
_cell_angle_beta 103.6730(10)
_cell_angle_gamma 90.00
_cell_formula_units_Z 2
_cell_length_a 8.1242(5)
_cell_length_b 20.8794(14)
_cell_length_c 8.3519(6)
_cell_measurement_reflns_used 6446
_cell_measurement_temperature 153(2)
_cell_measurement_theta_max 30.7207
_cell_measurement_theta_min 2.5097
_cell_volume 1376.57(16)
_computing_cell_refinement 'CrystalClear (Rigaku/MSC Inc., 2005)'
_computing_data_collection 'CrystalClear (Rigaku/MSC Inc., 2005)'
_computing_data_reduction 'CrystalClear (Rigaku/MSC Inc., 2005)'
_computing_molecular_graphics 'CrystalStructure 3.7.0 (Rigaku/MSC Inc., 2005)'
_computing_publication_material 'CrystalStructure 3.7.0 (Rigaku/MSC Inc., 2005)'
_computing_structure_refinement 'SHELXL-97 (Sheldrick, 1997)'
_computing_structure_solution 'SHELXS-97 (Sheldrick, 1990)'
_diffrn_ambient_temperature 153(2)
_diffrn_detector_area_resol_mean 14.63
_diffrn_measured_fraction_theta_full 0.889
_diffrn_measured_fraction_theta_max 0.889
_diffrn_measurement_device_type 'Rigaku Saturn'
_diffrn_measurement_method \w
_diffrn_radiation_monochromator graphite
_diffrn_radiation_source 'fine-focus sealed tube'
_diffrn_radiation_type MoK\a
_diffrn_radiation_wavelength 0.71070
_diffrn_reflns_av_R_equivalents 0.0242
_diffrn_reflns_av_sigmaI/netI 0.0288
_diffrn_reflns_limit_h_max 10
_diffrn_reflns_limit_h_min -11
_diffrn_reflns_limit_k_max 27
_diffrn_reflns_limit_k_min -28
_diffrn_reflns_limit_l_max 11
_diffrn_reflns_limit_l_min -11
_diffrn_reflns_number 13809
_diffrn_reflns_theta_full 30.73
_diffrn_reflns_theta_max 30.73
_diffrn_reflns_theta_min 2.51
_exptl_absorpt_coefficient_mu 1.830
_exptl_absorpt_correction_T_max 0.7683
_exptl_absorpt_correction_T_min 0.6223
_exptl_absorpt_correction_type numerical
_exptl_crystal_colour Blue
_exptl_crystal_density_diffrn 1.905
_exptl_crystal_density_method 'not measured'
_exptl_crystal_description Prism
_exptl_crystal_F_000 798
_exptl_crystal_size_max 0.40
_exptl_crystal_size_mid 0.33
_exptl_crystal_size_min 0.23
_refine_diff_density_max 0.906
_refine_diff_density_min -0.604
_refine_diff_density_rms 0.095
_refine_ls_abs_structure_details 'Flack H D (1983), Acta Cryst. A39, 876-881'
_refine_ls_abs_structure_Flack 0.000(9)
_refine_ls_extinction_coef 0.038(2)
_refine_ls_extinction_expression Fc^*^=kFc[1+0.001xFc^2^\l^3^/sin(2\q)]^-1/4^
_refine_ls_extinction_method SHELXL
_refine_ls_goodness_of_fit_ref 1.076
_refine_ls_hydrogen_treatment constr
_refine_ls_matrix_type full
_refine_ls_number_parameters 435
_refine_ls_number_reflns 7058
_refine_ls_number_restraints 1
_refine_ls_restrained_S_all 1.076
_refine_ls_R_factor_all 0.0367
_refine_ls_R_factor_gt 0.0363
_refine_ls_shift/su_max 0.001
_refine_ls_shift/su_mean 0.000
_refine_ls_structure_factor_coef Fsqd
_refine_ls_weighting_details 'calc w=1/[\s^2^(Fo^2^)+(0.0588P)^2^+0.8147P] where P=(Fo^2^+2Fc^2^)/3'
_refine_ls_weighting_scheme calc
_refine_ls_wR_factor_gt 0.0961
_refine_ls_wR_factor_ref 0.0966
_reflns_number_gt 6978
_reflns_number_total 7058
_reflns_threshold_expression >2sigma(I)
_cod_data_source_file ic070336a-file001.cif
_cod_data_source_block shelxl_(7)
_cod_depositor_comments
;
The following automatic conversions were performed:

'_exptl_absorpt_correction_type' value 'Numerical' changed to
'numerical' according to
/usr/data/users/saulius/automatic-downloads/retrospective/ACS/lib/dictionaries/cif_core.dic
dictionary named 'cif_core.dic' version 2.4.2 from 2011-04-26.

Automatic conversion script
Id: cif_fix_values 2281 2013-09-26 08:29:07Z andrius 
;
_cod_original_sg_symbol_H-M 'P 21'
_cod_original_formula_sum 'C17 H22.60 Cl2 Cu2 N8 O15.80 '
_cod_database_code 4339782

loop_
_symmetry_equiv_pos_as_xyz
'x, y, z'
'-x, y+1/2, -z'

loop_
_atom_site_label
_atom_site_type_symbol
_atom_site_fract_x
_atom_site_fract_y
_atom_site_fract_z
_atom_site_U_iso_or_equiv
_atom_site_adp_type
_atom_site_occupancy
_atom_site_symmetry_multiplicity
_atom_site_calc_flag
_atom_site_refinement_flags
Cu1 Cu 0.28500(4) 0.463510(16) 0.56918(4) 0.02157(9) Uani 1 1 d .
Cu2 Cu 0.42216(4) 0.567670(15) 0.86953(4) 0.02049(9) Uani 1 1 d .
Cl1 Cl 0.26477(13) 0.32789(5) 0.90513(16) 0.0480(3) Uani 1 1 d .
Cl3 Cl 0.36253(9) 0.15082(4) 0.40609(9) 0.02642(15) Uani 1 1 d .
O1 O 0.7585(4) 0.33255(14) 0.5840(3) 0.0407(6) Uani 1 1 d .
O2 O 1.0027(3) 0.52156(14) 1.0543(3) 0.0358(5) Uani 1 1 d .
O3 O 0.2379(3) 0.53541(10) 0.6960(2) 0.0227(4) Uani 1 1 d .
H13 H 0.1781 0.5654 0.6021 0.027 Uiso 1 1 d .
O4 O 0.5236(4) 0.14871(15) 0.3655(4) 0.0434(6) Uani 1 1 d .
O5 O 0.2336(4) 0.14027(17) 0.2607(3) 0.0477(7) Uani 1 1 d .
O6 O 0.3565(4) 0.10006(14) 0.5228(3) 0.0412(6) Uani 1 1 d .
O7 O 0.3391(4) 0.21110(13) 0.4789(4) 0.0429(6) Uani 1 1 d .
O8 O 0.4065(4) 0.36776(18) 0.9383(5) 0.0627(10) Uani 1 1 d .
O9 O 0.1286(5) 0.3541(2) 0.9668(5) 0.0615(9) Uani 1 1 d .
O10 O 0.2001(18) 0.3341(10) 0.7219(12) 0.107(6) Uani 0.40 1 d P
O11 O 0.2359(11) 0.2891(4) 0.7734(12) 0.086(3) Uani 0.60 1 d P
O12 O 0.2808(13) 0.2663(4) 0.9440(16) 0.057(2) Uani 0.40 1 d P
O13 O 0.3407(15) 0.2785(5) 1.0564(14) 0.098(4) Uani 0.60 1 d P
O14 O 0.3273(3) 0.49201(11) 1.0533(3) 0.0254(4) Uani 1 1 d .
O15 O 0.3293(3) 0.53639(12) 0.3663(3) 0.0289(5) Uani 1 1 d .
O16 O 0.5682(7) 0.2705(2) 0.2376(6) 0.0817(14) Uani 1 1 d .
O17 O -0.0492(6) 0.2339(2) 0.4820(6) 0.0532(10) Uani 0.80 1 d P
O18 O -0.0637(18) 0.1818(6) 0.5548(17) 0.037(3) Uani 0.20 1 d P
O19 O -0.0389(3) 0.11627(13) 0.6261(4) 0.0305(6) Uani 0.80 1 d P
N1 N 0.0516(4) 0.44461(12) 0.4391(3) 0.0247(5) Uani 1 1 d .
N2 N 0.3357(4) 0.38228(13) 0.4551(3) 0.0275(5) Uani 1 1 d .
N3 N 0.4867(4) 0.35100(13) 0.4690(4) 0.0315(6) Uani 1 1 d .
N4 N 0.5174(3) 0.46202(13) 0.6963(3) 0.0220(4) Uani 1 1 d .
N5 N 0.5753(3) 0.50603(12) 0.8105(3) 0.0222(4) Uani 1 1 d .
N6 N 0.7874(3) 0.58166(13) 1.0859(3) 0.0254(5) Uani 1 1 d .
H7 H 0.8846 0.5981 1.1769 0.031 Uiso 1 1 d .
N7 N 0.6219(3) 0.60173(12) 1.0455(3) 0.0221(5) Uani 1 1 d .
N8 N 0.3042(3) 0.63787(12) 0.9557(3) 0.0209(4) Uani 1 1 d .
C1 C -0.0894(4) 0.47814(15) 0.4338(4) 0.0266(6) Uani 1 1 d .
H1 H -0.0845 0.5144 0.5034 0.032 Uiso 1 1 calc R
C2 C -0.2440(4) 0.46123(19) 0.3286(4) 0.0306(6) Uani 1 1 d .
H2 H -0.3428 0.4860 0.3256 0.037 Uiso 1 1 calc R
C3 C -0.2510(5) 0.40803(19) 0.2292(4) 0.0352(7) Uani 1 1 d .
H3 H -0.3548 0.3957 0.1568 0.042 Uiso 1 1 calc R
C4 C -0.1050(5) 0.37293(17) 0.2362(4) 0.0358(7) Uani 1 1 d .
H4 H -0.1073 0.3361 0.1690 0.043 Uiso 1 1 calc R
C5 C 0.0439(5) 0.39221(15) 0.3420(4) 0.0289(6) Uani 1 1 d .
C6 C 0.2036(5) 0.35844(16) 0.3556(4) 0.0332(7) Uani 1 1 d .
H5 H 0.2217 0.3170 0.2783 0.040 Uiso 1 1 d .
C7 C 0.6345(4) 0.36660(15) 0.5795(4) 0.0284(6) Uani 1 1 d .
C8 C 0.6474(4) 0.42218(15) 0.6897(4) 0.0265(6) Uani 1 1 d .
C9 C 0.7926(4) 0.44199(15) 0.8018(4) 0.0260(6) Uani 1 1 d .
H6 H 0.9023 0.4234 0.8221 0.031 Uiso 1 1 calc R
C10 C 0.7419(4) 0.49518(15) 0.8778(4) 0.0243(5) Uani 1 1 d .
C11 C 0.8490(4) 0.53372(16) 1.0082(4) 0.0267(6) Uani 1 1 d .
C12 C 0.5815(4) 0.64936(16) 1.1255(3) 0.0243(6) Uani 1 1 d .
H8 H 0.6815 0.6761 1.2134 0.029 Uiso 1 1 d .
C13 C 0.4053(4) 0.67044(14) 1.0806(3) 0.0222(5) Uani 1 1 d .
C14 C 0.3453(4) 0.72009(16) 1.1607(4) 0.0291(6) Uani 1 1 d .
H9 H 0.4183 0.7419 1.2496 0.035 Uiso 1 1 calc R
C15 C 0.1766(4) 0.73726(16) 1.1082(4) 0.0292(6) Uani 1 1 d .
H10 H 0.1327 0.7717 1.1599 0.035 Uiso 1 1 calc R
C16 C 0.0726(4) 0.70424(15) 0.9807(4) 0.0273(6) Uani 1 1 d .
H11 H -0.0437 0.7153 0.9439 0.033 Uiso 1 1 calc R
C17 C 0.1414(4) 0.65424(15) 0.9066(4) 0.0256(6) Uani 1 1 d .
H12 H 0.0703 0.6312 0.8187 0.031 Uiso 1 1 calc R

loop_
_atom_site_aniso_label
_atom_site_aniso_U_11
_atom_site_aniso_U_22
_atom_site_aniso_U_33
_atom_site_aniso_U_23
_atom_site_aniso_U_13
_atom_site_aniso_U_12
Cu1 0.02449(18) 0.01937(15) 0.02199(16) -0.00140(12) 0.00772(12) 0.00258(13)
Cu2 0.01780(16) 0.02186(16) 0.02180(15) -0.00212(12) 0.00467(11) 0.00267(12)
Cl1 0.0341(5) 0.0336(4) 0.0821(7) -0.0214(4) 0.0255(5) -0.0109(4)
Cl3 0.0245(3) 0.0272(3) 0.0259(3) -0.0029(2) 0.0027(2) 0.0049(3)
O1 0.0525(16) 0.0393(14) 0.0337(12) 0.0088(10) 0.0169(11) 0.0270(12)
O2 0.0177(10) 0.0468(15) 0.0423(13) 0.0020(11) 0.0060(9) 0.0045(10)
O3 0.0230(10) 0.0227(9) 0.0205(9) -0.0058(7) 0.0014(7) 0.0038(8)
O4 0.0325(13) 0.0424(15) 0.0601(18) 0.0018(13) 0.0207(12) 0.0019(12)
O5 0.0415(15) 0.0571(18) 0.0363(13) -0.0117(13) -0.0070(11) 0.0125(14)
O6 0.0458(15) 0.0397(14) 0.0417(14) 0.0097(11) 0.0177(12) 0.0109(12)
O7 0.0564(17) 0.0279(12) 0.0438(14) -0.0102(11) 0.0107(12) 0.0079(11)
O8 0.0390(17) 0.053(2) 0.099(3) -0.0130(19) 0.0220(18) -0.0180(15)
O9 0.0456(18) 0.063(2) 0.081(2) -0.0031(19) 0.0249(17) 0.0063(16)
O10 0.093(9) 0.200(18) 0.029(4) 0.016(7) 0.019(5) -0.046(11)
O11 0.084(5) 0.059(4) 0.093(6) -0.043(4) -0.025(4) 0.021(4)
O12 0.056(6) 0.021(3) 0.093(7) -0.002(4) 0.017(5) -0.002(3)
O13 0.129(8) 0.077(6) 0.111(7) 0.051(6) 0.076(7) 0.059(6)
O14 0.0227(10) 0.0297(11) 0.0240(9) -0.0019(8) 0.0061(7) -0.0019(9)
O15 0.0298(11) 0.0311(11) 0.0248(10) -0.0017(8) 0.0047(8) -0.0065(9)
O16 0.127(4) 0.057(2) 0.065(3) -0.0077(19) 0.031(3) 0.005(3)
O17 0.062(3) 0.0388(19) 0.064(3) 0.0070(17) 0.024(2) 0.0156(18)
O18 0.032(7) 0.034(6) 0.045(7) -0.001(5) 0.009(5) 0.009(5)
O19 0.0177(12) 0.0229(13) 0.0502(17) 0.0083(12) 0.0065(11) 0.0014(10)
N1 0.0300(13) 0.0238(11) 0.0207(11) 0.0008(9) 0.0069(9) -0.0046(10)
N2 0.0380(15) 0.0192(11) 0.0283(12) 0.0004(9) 0.0137(10) 0.0072(10)
N3 0.0413(16) 0.0231(13) 0.0323(13) -0.0003(10) 0.0134(11) 0.0083(11)
N4 0.0253(11) 0.0216(10) 0.0209(10) 0.0016(9) 0.0092(8) 0.0066(10)
N5 0.0209(11) 0.0237(11) 0.0230(11) 0.0020(9) 0.0073(8) 0.0027(9)
N6 0.0193(12) 0.0293(13) 0.0257(11) 0.0028(9) 0.0016(9) 0.0010(9)
N7 0.0166(11) 0.0253(12) 0.0236(11) 0.0029(9) 0.0034(8) 0.0000(9)
N8 0.0200(11) 0.0207(11) 0.0220(10) -0.0012(8) 0.0053(8) 0.0017(9)
C1 0.0273(15) 0.0282(15) 0.0258(13) 0.0022(10) 0.0092(11) -0.0020(11)
C2 0.0291(15) 0.0348(15) 0.0277(13) 0.0025(13) 0.0063(11) -0.0067(14)
C3 0.0376(18) 0.0385(18) 0.0269(14) 0.0016(13) 0.0026(12) -0.0091(14)
C4 0.044(2) 0.0319(17) 0.0293(15) -0.0049(12) 0.0051(13) -0.0070(14)
C5 0.0389(17) 0.0236(14) 0.0232(13) -0.0006(10) 0.0052(11) -0.0045(12)
C6 0.048(2) 0.0230(14) 0.0279(14) -0.0049(11) 0.0082(13) 0.0026(13)
C7 0.0395(17) 0.0252(14) 0.0242(13) 0.0074(10) 0.0149(12) 0.0132(12)
C8 0.0317(15) 0.0241(13) 0.0277(13) 0.0081(10) 0.0151(11) 0.0107(11)
C9 0.0248(14) 0.0283(13) 0.0271(13) 0.0072(11) 0.0109(10) 0.0093(11)
C10 0.0211(13) 0.0292(14) 0.0242(12) 0.0058(10) 0.0088(10) 0.0046(11)
C11 0.0208(13) 0.0325(15) 0.0280(13) 0.0072(11) 0.0085(10) 0.0048(12)
C12 0.0213(14) 0.0280(14) 0.0222(12) 0.0002(10) 0.0026(10) 0.0014(11)
C13 0.0244(14) 0.0210(12) 0.0204(12) -0.0025(9) 0.0035(10) 0.0002(10)
C14 0.0279(15) 0.0309(15) 0.0259(13) -0.0099(11) 0.0010(11) 0.0021(12)
C15 0.0313(16) 0.0272(14) 0.0282(14) -0.0066(11) 0.0051(11) 0.0063(12)
C16 0.0245(14) 0.0248(13) 0.0323(14) -0.0054(11) 0.0062(11) 0.0044(11)
C17 0.0203(13) 0.0252(13) 0.0294(13) -0.0070(11) 0.0020(10) 0.0002(11)

loop_
_atom_type_symbol
_atom_type_description
_atom_type_scat_dispersion_real
_atom_type_scat_dispersion_imag
_atom_type_scat_source
C C 0.0033 0.0016 'International Tables Vol C Tables 4.2.6.8 and 6.1.1.4'
H H 0.0000 0.0000 'International Tables Vol C Tables 4.2.6.8 and 6.1.1.4'
Cl Cl 0.1484 0.1585 'International Tables Vol C Tables 4.2.6.8 and 6.1.1.4'
Cu Cu 0.3201 1.2651 'International Tables Vol C Tables 4.2.6.8 and 6.1.1.4'
N N 0.0061 0.0033 'International Tables Vol C Tables 4.2.6.8 and 6.1.1.4'
O O 0.0106 0.0060 'International Tables Vol C Tables 4.2.6.8 and 6.1.1.4'

loop_
_geom_angle_atom_site_label_1
_geom_angle_atom_site_label_2
_geom_angle_atom_site_label_3
_geom_angle
O3 Cu1 N4 90.33(10)
O3 Cu1 N1 99.62(10)
N4 Cu1 N1 167.63(11)
O3 Cu1 N2 174.42(10)
N4 Cu1 N2 87.96(11)
N1 Cu1 N2 81.44(12)
O3 Cu1 O15 88.64(9)
N4 Cu1 O15 96.28(9)
N1 Cu1 O15 91.32(9)
N2 Cu1 O15 96.82(10)
N5 Cu2 O3 90.45(10)
N5 Cu2 N8 169.32(11)
O3 Cu2 N8 100.04(9)
N5 Cu2 N7 88.03(10)
O3 Cu2 N7 177.73(10)
N8 Cu2 N7 81.43(10)
O12 Cl1 O11 66.6(7)
O12 Cl1 O8 120.1(5)
O11 Cl1 O8 120.0(5)
O12 Cl1 O9 108.7(5)
O11 Cl1 O9 121.6(4)
O8 Cl1 O9 111.8(2)
O12 Cl1 O10 108.9(10)
O11 Cl1 O10 42.6(7)
O8 Cl1 O10 103.0(6)
O9 Cl1 O10 102.7(7)
O12 Cl1 O13 37.0(5)
O11 Cl1 O13 102.4(6)
O8 Cl1 O13 94.6(5)
O9 Cl1 O13 98.4(3)
O10 Cl1 O13 145.0(9)
O5 Cl3 O4 108.93(19)
O5 Cl3 O7 110.76(18)
O4 Cl3 O7 110.46(19)
O5 Cl3 O6 109.0(2)
O4 Cl3 O6 108.42(17)
O7 Cl3 O6 109.20(17)
Cu1 O3 Cu2 117.52(10)
O11 O10 Cl1 60.5(6)
O10 O11 Cl1 76.9(8)
O10 O11 O12 132.3(11)
Cl1 O11 O12 56.1(5)
O13 O12 Cl1 88.9(8)
O13 O12 O11 143.0(11)
Cl1 O12 O11 57.2(5)
O12 O13 Cl1 54.1(6)
O17 O18 O19 164.7(11)
C1 N1 C5 119.1(3)
C1 N1 Cu1 127.9(2)
C5 N1 Cu1 113.0(2)
C6 N2 N3 117.5(3)
C6 N2 Cu1 113.2(2)
N3 N2 Cu1 129.3(2)
C7 N3 N2 124.6(3)
N5 N4 C8 107.9(3)
N5 N4 Cu1 121.14(19)
C8 N4 Cu1 131.0(2)
N4 N5 C10 109.4(2)
N4 N5 Cu2 120.25(19)
C10 N5 Cu2 130.1(2)
C11 N6 N7 124.1(3)
C12 N7 N6 117.7(2)
C12 N7 Cu2 112.76(19)
N6 N7 Cu2 129.5(2)
C17 N8 C13 119.1(3)
C17 N8 Cu2 127.5(2)
C13 N8 Cu2 113.4(2)
N1 C1 C2 121.7(3)
C3 C2 C1 119.0(3)
C2 C3 C4 119.2(3)
C5 C4 C3 119.1(3)
N1 C5 C4 121.9(3)
N1 C5 C6 115.5(3)
C4 C5 C6 122.6(3)
N2 C6 C5 116.9(3)
O1 C7 N3 117.8(3)
O1 C7 C8 120.1(3)
N3 C7 C8 122.1(3)
N4 C8 C9 109.7(3)
N4 C8 C7 124.7(3)
C9 C8 C7 125.7(3)
C8 C9 C10 104.5(3)
N5 C10 C9 108.6(3)
N5 C10 C11 125.2(3)
C9 C10 C11 126.3(3)
O2 C11 N6 117.5(3)
O2 C11 C10 119.7(3)
N6 C11 C10 122.8(3)
N7 C12 C13 117.1(3)
N8 C13 C14 122.2(3)
N8 C13 C12 115.3(3)
C14 C13 C12 122.5(3)
C13 C14 C15 118.5(3)
C16 C15 C14 119.7(3)
C15 C16 C17 118.7(3)
N8 C17 C16 121.8(3)

loop_
_geom_bond_atom_site_label_1
_geom_bond_atom_site_label_2
_geom_bond_distance
Cu1 O3 1.927(2)
Cu1 N4 1.935(3)
Cu1 N1 1.990(3)
Cu1 N2 2.035(3)
Cu1 O15 2.368(2)
Cu2 N5 1.933(2)
Cu2 O3 1.942(2)
Cu2 N8 1.978(2)
Cu2 N7 2.042(2)
Cl1 O12 1.324(9)
Cl1 O11 1.342(7)
Cl1 O8 1.395(3)
Cl1 O9 1.434(4)
Cl1 O10 1.502(10)
Cl1 O13 1.635(8)
Cl3 O5 1.421(3)
Cl3 O4 1.428(3)
Cl3 O7 1.430(3)
Cl3 O6 1.448(3)
O1 C7 1.226(4)
O2 C11 1.243(4)
O10 O11 1.045(18)
O11 O12 1.465(16)
O12 O13 0.983(13)
O17 O18 1.264(15)
O18 O19 1.486(14)
N1 C1 1.334(4)
N1 C5 1.354(4)
N2 C6 1.292(5)
N2 N3 1.370(4)
N3 C7 1.370(5)
N4 N5 1.328(4)
N4 C8 1.356(4)
N5 C10 1.357(4)
N6 C11 1.352(4)
N6 N7 1.372(3)
N7 C12 1.283(4)
N8 C17 1.333(4)
N8 C13 1.349(4)
C1 C2 1.398(4)
C2 C3 1.380(5)
C3 C4 1.384(6)
C4 C5 1.379(5)
C5 C6 1.457(5)
C7 C8 1.470(4)
C8 C9 1.384(5)
C9 C10 1.389(4)
C10 C11 1.464(4)
C12 C13 1.459(4)
C13 C14 1.383(4)
C14 C15 1.384(5)
C15 C16 1.378(4)
C16 C17 1.396(4)
